data_4348904
loop_
_publ_author_name
'Yu, Yi'
'Furuyama, Taniyuki'
'Tang, Juan'
'Wu, Zhuo-Yan'
'Chen, Jia-Zhen'
'Kobayashi, Nagao'
'Zhang, Jun-Long'

_publ_section_title
;
 Stable iso-bacteriochlorin mimics from porpholactone: effect of a
 \b-oxazolone moiety on the frontier \p-molecular orbitals
;
_journal_issue 7
_journal_name_full 'Inorganic Chemistry Frontiers'
_journal_page_first 671
_journal_paper_doi 10.1039/C5QI00054H
_journal_volume 2
_journal_year 2015
_chemical_formula_sum 'C50.5 H21 F20 N5 O3.5 Zn'
_chemical_formula_weight 1199.09
_space_group_IT_number 14
_space_group_name_Hall '-P 2yn'
_space_group_name_H-M_alt 'P 1 21/n 1'
_symmetry_cell_setting monoclinic
_symmetry_space_group_name_H-M 'P 1 21/n 1'
_atom_sites_solution_hydrogens geom
_atom_sites_solution_primary direct
_atom_sites_solution_secondary difmap
_audit_creation_method SHELXL-97
_audit_update_record
;
2015-03-21 deposited with the CCDC.
2015-06-12 downloaded from the CCDC.
;
_cell_angle_alpha 90.00
_cell_angle_beta 102.516(3)
_cell_angle_gamma 90.00
_cell_formula_units_Z 4
_cell_length_a 11.9214(4)
_cell_length_b 16.6064(4)
_cell_length_c 24.9688(7)
_cell_measurement_reflns_used 12755
_cell_measurement_temperature 99.99(18)
_cell_measurement_theta_max 28.2871
_cell_measurement_theta_min 2.9317
_cell_volume 4825.6(2)
_computing_cell_refinement
;
CrysAlisPro, Agilent Technologies,
Version 1.171.36.20 (release 27-06-2012 CrysAlis171 .NET)
(compiled Jul 11 2012,15:38:31)
;
_computing_data_collection
;
CrysAlisPro, Agilent Technologies,
Version 1.171.36.20 (release 27-06-2012 CrysAlis171 .NET)
(compiled Jul 11 2012,15:38:31)
;
_computing_data_reduction
;
CrysAlisPro, Agilent Technologies,
Version 1.171.36.20 (release 27-06-2012 CrysAlis171 .NET)
(compiled Jul 11 2012,15:38:31)
;
_computing_molecular_graphics
;
O. V. Dolomanov, L. J. Bourhis, R. J. Gildea, J. A. K. Howard and H. Puschmann,
OLEX2: a complete structure solution, refinement and analysis program.
J. Appl. Cryst. (2009). 42, 339-341.
;
_computing_publication_material
;
O. V. Dolomanov, L. J. Bourhis, R. J. Gildea, J. A. K. Howard and H. Puschmann,
OLEX2: a complete structure solution, refinement and analysis program.
J. Appl. Cryst. (2009). 42, 339-341.
;
_computing_structure_refinement 'SHELXL-97 (Sheldrick, 1997)'
_computing_structure_solution 'SHELXS-97 (Sheldrick, 1990)'
_diffrn_ambient_temperature 99.99(18)
_diffrn_detector_area_resol_mean 10.3914
_diffrn_measured_fraction_theta_full 0.998
_diffrn_measured_fraction_theta_max 0.855
_diffrn_measurement_device_type 'SuperNova, Dual, Cu at zero, Atlas'
_diffrn_measurement_method '\w scans'
_diffrn_radiation_monochromator mirror
_diffrn_radiation_source 'SuperNova (Mo) X-ray Source'
_diffrn_radiation_type 'Mo K\a'
_diffrn_radiation_wavelength 0.7107
_diffrn_reflns_av_R_equivalents 0.0326
_diffrn_reflns_av_sigmaI/netI 0.0370
_diffrn_reflns_limit_h_max 14
_diffrn_reflns_limit_h_min -13
_diffrn_reflns_limit_k_max 15
_diffrn_reflns_limit_k_min -20
_diffrn_reflns_limit_l_max 30
_diffrn_reflns_limit_l_min -32
_diffrn_reflns_number 30917
_diffrn_reflns_theta_full 25.00
_diffrn_reflns_theta_max 28.35
_diffrn_reflns_theta_min 2.94
_exptl_absorpt_coefficient_mu 0.638
_exptl_absorpt_correction_T_max 1.00000
_exptl_absorpt_correction_T_min 0.81824
_exptl_absorpt_correction_type multi-scan
_exptl_absorpt_process_details
;
CrysAlisPro, Agilent Technologies,
Version 1.171.36.20 (release 27-06-2012 CrysAlis171 .NET)
(compiled Jul 11 2012,15:38:31)
Empirical absorption correction using spherical harmonics,
 implemented in SCALE3 ABSPACK scaling algorithm.
;
_exptl_crystal_colour purple
_exptl_crystal_density_diffrn 1.650
_exptl_crystal_density_method 'not measured'
_exptl_crystal_description plate
_exptl_crystal_F_000 2388
_exptl_crystal_size_max 0.20
_exptl_crystal_size_mid 0.18
_exptl_crystal_size_min 0.04
_refine_diff_density_max 2.131
_refine_diff_density_min -0.994
_refine_diff_density_rms 0.111
_refine_ls_extinction_method none
_refine_ls_goodness_of_fit_ref 1.145
_refine_ls_hydrogen_treatment constr
_refine_ls_matrix_type full
_refine_ls_number_parameters 731
_refine_ls_number_reflns 10305
_refine_ls_number_restraints 0
_refine_ls_restrained_S_all 1.145
_refine_ls_R_factor_all 0.1084
_refine_ls_R_factor_gt 0.0913
_refine_ls_shift/su_max 0.000
_refine_ls_shift/su_mean 0.000
_refine_ls_structure_factor_coef Fsqd
_refine_ls_weighting_details 'calc w=1/[\s^2^(Fo^2^)+(0.0913P)^2^+22.4760P] where P=(Fo^2^+2Fc^2^)/3'
_refine_ls_weighting_scheme calc
_refine_ls_wR_factor_gt 0.2412
_refine_ls_wR_factor_ref 0.2522
_reflns_number_gt 8257
_reflns_number_total 10305
_reflns_threshold_expression >2sigma(I)
_cod_data_source_file c5qi00054h2.cif
_cod_data_source_block yy-zjl
_cod_original_cell_volume 4825.6(3)
_cod_original_sg_symbol_H-M P2(1)/n
_cod_original_formula_sum 'C50.50 H21 F20 N5 O3.50 Zn'
_cod_database_code 4348904

loop_
_symmetry_equiv_pos_as_xyz
'x, y, z'
'-x+1/2, y+1/2, -z+1/2'
'-x, -y, -z'
'x-1/2, -y-1/2, z-1/2'

loop_
_atom_site_label
_atom_site_type_symbol
_atom_site_fract_x
_atom_site_fract_y
_atom_site_fract_z
_atom_site_U_iso_or_equiv
_atom_site_adp_type
_atom_site_occupancy
_atom_site_symmetry_multiplicity
_atom_site_calc_flag
_atom_site_refinement_flags
Zn1 Zn 0.49436(6) 0.21647(4) 0.64177(2) 0.03293(19) Uani 1 1 d .
F1 F 0.6099(4) 0.0605(3) 0.84398(15) 0.0637(12) Uani 1 1 d .
F2 F 0.6039(4) 0.0324(3) 0.94908(15) 0.0666(12) Uani 1 1 d .
F3 F 0.4738(4) 0.1268(3) 1.00042(15) 0.0658(12) Uani 1 1 d .
F4 F 0.3528(5) 0.2512(3) 0.94588(19) 0.0801(15) Uani 1 1 d .
F5 F 0.3594(4) 0.2799(2) 0.84048(17) 0.0626(11) Uani 1 1 d .
F6 F 0.7965(3) 0.4602(2) 0.73953(15) 0.0461(8) Uani 1 1 d .
F7 F 1.0073(4) 0.5161(2) 0.78793(17) 0.0569(10) Uani 1 1 d .
F8 F 1.1953(3) 0.4292(2) 0.78387(16) 0.0563(10) Uani 1 1 d .
F9 F 1.1761(3) 0.2887(3) 0.7276(2) 0.0707(13) Uani 1 1 d .
F10 F 0.9656(3) 0.2289(2) 0.68269(18) 0.0617(11) Uani 1 1 d .
F11 F 0.5824(5) 0.2078(2) 0.44357(18) 0.0732(13) Uani 1 1 d .
F12 F 0.5687(7) 0.2446(4) 0.3379(2) 0.126(3) Uani 1 1 d .
F13 F 0.4507(6) 0.3773(4) 0.29353(17) 0.116(2) Uani 1 1 d .
F14 F 0.3584(5) 0.4770(4) 0.3572(2) 0.107(2) Uani 1 1 d .
F15 F 0.3707(4) 0.4404(3) 0.4631(2) 0.0795(15) Uani 1 1 d .
F16 F 0.1892(4) -0.0089(2) 0.59576(16) 0.0551(10) Uani 1 1 d .
F17 F -0.0111(4) -0.0851(3) 0.56083(17) 0.0707(13) Uani 1 1 d .
F18 F -0.2078(4) 0.0010(3) 0.52960(18) 0.0794(15) Uani 1 1 d .
F19 F -0.2035(4) 0.1641(3) 0.5398(2) 0.0784(14) Uani 1 1 d .
F20 F -0.0028(3) 0.2407(3) 0.57455(19) 0.0619(11) Uani 1 1 d .
N1 N 0.6015(4) 0.2394(3) 0.71751(18) 0.0371(11) Uani 1 1 d .
N2 N 0.6031(4) 0.2918(3) 0.60677(18) 0.0365(10) Uani 1 1 d .
N3 N 0.3667(4) 0.2330(3) 0.57460(18) 0.0348(10) Uani 1 1 d .
N4 N 0.3716(4) 0.1794(3) 0.68553(17) 0.0341(10) Uani 1 1 d .
N5 N 0.5553(5) 0.1031(3) 0.62028(19) 0.0397(11) Uani 1 1 d .
O1 O 0.7141(6) 0.2463(5) 0.8567(2) 0.091(2) Uani 1 1 d .
O2 O 0.7601(4) 0.2797(3) 0.77960(19) 0.0564(12) Uani 1 1 d .
C1 C 0.5826(5) 0.2196(3) 0.7679(2) 0.0357(12) Uani 1 1 d .
C2 C 0.6797(6) 0.2436(4) 0.8095(2) 0.0454(15) Uani 1 1 d .
C3 C 0.7039(5) 0.2750(3) 0.7253(2) 0.0358(12) Uani 1 1 d .
C4 C 0.7586(5) 0.3094(3) 0.6873(2) 0.0359(12) Uani 1 1 d .
C5 C 0.7087(5) 0.3181(3) 0.6313(2) 0.0345(12) Uani 1 1 d .
C6 C 0.7655(6) 0.3608(4) 0.5921(2) 0.0453(15) Uani 1 1 d .
H6B H 0.7790 0.4169 0.6024 0.054 Uiso 1 1 calc R
HBA H 0.8383 0.3357 0.5908 0.054 Uiso 1 1 calc R
C7 C 0.6843(6) 0.3540(4) 0.5386(3) 0.0477(15) Uani 1 1 d .
H7B H 0.7165 0.3220 0.5131 0.057 Uiso 1 1 calc R
H7A H 0.6635 0.4066 0.5226 0.057 Uiso 1 1 calc R
C8 C 0.5828(5) 0.3129(3) 0.5529(2) 0.0351(12) Uani 1 1 d .
C9 C 0.4799(5) 0.2990(3) 0.5148(2) 0.0360(12) Uani 1 1 d .
C10 C 0.3798(5) 0.2623(3) 0.5253(2) 0.0340(12) Uani 1 1 d .
C11 C 0.2760(5) 0.2488(4) 0.4839(2) 0.0424(14) Uani 1 1 d .
H11A H 0.2622 0.2639 0.4472 0.051 Uiso 1 1 calc R
C12 C 0.2024(5) 0.2092(4) 0.5098(2) 0.0413(13) Uani 1 1 d .
H12A H 0.1289 0.1915 0.4936 0.050 Uiso 1 1 calc R
C13 C 0.2585(5) 0.1998(3) 0.5663(2) 0.0361(12) Uani 1 1 d .
C14 C 0.2137(5) 0.1595(3) 0.6056(2) 0.0377(12) Uani 1 1 d .
C15 C 0.2653(5) 0.1510(3) 0.6613(2) 0.0360(12) Uani 1 1 d .
C16 C 0.2109(6) 0.1138(4) 0.7015(2) 0.0444(14) Uani 1 1 d .
H16A H 0.1401 0.0878 0.6951 0.053 Uiso 1 1 calc R
C17 C 0.2874(6) 0.1249(4) 0.7525(3) 0.0449(14) Uani 1 1 d .
H17A H 0.2765 0.1096 0.7868 0.054 Uiso 1 1 calc R
C18 C 0.3864(5) 0.1651(3) 0.7402(2) 0.0349(12) Uani 1 1 d .
C19 C 0.4863(5) 0.1858(3) 0.7800(2) 0.0367(12) Uani 1 1 d .
C20 C 0.4835(5) 0.1705(3) 0.8386(2) 0.0375(12) Uani 1 1 d .
C21 C 0.5442(6) 0.1081(4) 0.8684(2) 0.0434(14) Uani 1 1 d .
C22 C 0.5442(6) 0.0932(4) 0.9221(2) 0.0449(14) Uani 1 1 d .
C23 C 0.4786(6) 0.1419(4) 0.9485(2) 0.0486(16) Uani 1 1 d .
C24 C 0.4171(6) 0.2040(4) 0.9209(3) 0.0482(15) Uani 1 1 d .
C25 C 0.4209(6) 0.2183(4) 0.8662(3) 0.0439(14) Uani 1 1 d .
C26 C 0.8757(5) 0.3437(3) 0.7086(2) 0.0331(11) Uani 1 1 d .
C27 C 0.8893(5) 0.4169(3) 0.7361(2) 0.0335(11) Uani 1 1 d .
C28 C 0.9964(5) 0.4461(3) 0.7605(2) 0.0369(12) Uani 1 1 d .
C29 C 1.0921(5) 0.4025(4) 0.7585(2) 0.0397(13) Uani 1 1 d .
C30 C 1.0820(5) 0.3302(4) 0.7304(3) 0.0441(14) Uani 1 1 d .
C31 C 0.9736(5) 0.3015(3) 0.7070(2) 0.0412(13) Uani 1 1 d .
C32 C 0.4762(5) 0.3222(4) 0.4565(2) 0.0394(13) Uani 1 1 d .
C33 C 0.5260(7) 0.2748(4) 0.4232(3) 0.0529(17) Uani 1 1 d .
C34 C 0.5190(9) 0.2929(6) 0.3694(3) 0.074(3) Uani 1 1 d .
C35 C 0.4603(8) 0.3611(6) 0.3470(3) 0.073(3) Uani 1 1 d .
C36 C 0.4122(7) 0.4104(6) 0.3789(3) 0.072(3) Uani 1 1 d .
C37 C 0.4200(6) 0.3908(4) 0.4334(3) 0.0514(16) Uani 1 1 d .
C38 C 0.1003(5) 0.1187(4) 0.5867(2) 0.0409(13) Uani 1 1 d .
C39 C 0.0938(6) 0.0351(4) 0.5827(2) 0.0467(15) Uani 1 1 d .
C40 C -0.0097(7) -0.0042(5) 0.5648(3) 0.0543(18) Uani 1 1 d .
C41 C -0.1076(7) 0.0390(5) 0.5490(3) 0.061(2) Uani 1 1 d .
C42 C -0.1065(6) 0.1215(5) 0.5532(3) 0.0567(18) Uani 1 1 d .
C43 C -0.0019(6) 0.1600(4) 0.5719(3) 0.0489(15) Uani 1 1 d .
C44 C 0.6585(6) 0.0750(4) 0.6438(3) 0.0480(15) Uani 1 1 d .
H44A H 0.7100 0.1089 0.6665 0.058 Uiso 1 1 calc R
C45 C 0.6921(7) -0.0027(5) 0.6356(3) 0.0584(19) Uani 1 1 d .
H45A H 0.7643 -0.0208 0.6534 0.070 Uiso 1 1 calc R
C46 C 0.6196(8) -0.0529(4) 0.6014(3) 0.065(2) Uani 1 1 d .
H46A H 0.6412 -0.1054 0.5955 0.078 Uiso 1 1 calc R
C47 C 0.5144(8) -0.0242(4) 0.5762(4) 0.069(2) Uani 1 1 d .
H47A H 0.4632 -0.0566 0.5521 0.083 Uiso 1 1 calc R
C48 C 0.4847(7) 0.0536(4) 0.5869(3) 0.0562(17) Uani 1 1 d .
H48A H 0.4122 0.0723 0.5700 0.067 Uiso 1 1 calc R
O3 O 0.6196(8) 0.5616(7) 0.3184(6) 0.190(6) Uani 1 1 d .
H3A H 0.6318 0.5994 0.3400 0.285 Uiso 1 1 calc R
C50 C 0.4962(12) 0.5588(7) 0.2115(6) 0.133(6) Uani 1 1 d .
H50A H 0.4553 0.6004 0.1885 0.200 Uiso 1 1 calc R
H50B H 0.4440 0.5163 0.2154 0.200 Uiso 1 1 calc R
H50C H 0.5560 0.5379 0.1952 0.200 Uiso 1 1 calc R
C49 C 0.5444(13) 0.5906(7) 0.2630(6) 0.131(5) Uani 1 1 d .
H49A H 0.4784 0.6140 0.2741 0.157 Uiso 1 1 calc R
H49B H 0.5876 0.6363 0.2540 0.157 Uiso 1 1 calc R
C51 C 0.7309(11) 0.4802(7) 0.4182(5) 0.041(3) Uani 0.50 1 d P
H51A H 0.7953 0.4567 0.4432 0.049 Uiso 0.50 1 calc PR
H51B H 0.7115 0.4476 0.3857 0.049 Uiso 0.50 1 calc PR
H51C H 0.6664 0.4828 0.4354 0.049 Uiso 0.50 1 calc PR
O4 O 0.759(2) 0.5570(10) 0.4043(5) 0.162(10) Uani 0.50 1 d P
H4 H 0.7081 0.5746 0.3797 0.194 Uiso 0.50 1 calc PR

loop_
_atom_site_aniso_label
_atom_site_aniso_U_11
_atom_site_aniso_U_22
_atom_site_aniso_U_33
_atom_site_aniso_U_23
_atom_site_aniso_U_13
_atom_site_aniso_U_12
Zn1 0.0418(4) 0.0306(3) 0.0223(3) 0.0003(2) -0.0020(2) 0.0027(3)
F1 0.092(3) 0.066(3) 0.0331(19) 0.0079(17) 0.0138(19) 0.043(2)
F2 0.105(3) 0.063(3) 0.0297(18) 0.0101(17) 0.010(2) 0.021(2)
F3 0.102(3) 0.068(3) 0.0347(19) 0.0006(18) 0.030(2) -0.010(2)
F4 0.118(4) 0.078(3) 0.061(3) -0.004(2) 0.054(3) 0.027(3)
F5 0.083(3) 0.057(2) 0.050(2) 0.0027(18) 0.022(2) 0.030(2)
F6 0.050(2) 0.0394(18) 0.049(2) -0.0062(15) 0.0120(16) 0.0054(15)
F7 0.072(3) 0.0387(19) 0.065(3) -0.0226(17) 0.026(2) -0.0190(18)
F8 0.050(2) 0.057(2) 0.057(2) -0.0074(18) 0.0010(18) -0.0183(18)
F9 0.044(2) 0.064(3) 0.095(3) -0.025(2) -0.005(2) 0.0167(19)
F10 0.058(2) 0.049(2) 0.068(3) -0.0303(19) -0.008(2) 0.0109(18)
F11 0.119(4) 0.045(2) 0.058(3) -0.0152(19) 0.025(3) 0.007(2)
F12 0.217(8) 0.119(5) 0.057(3) -0.032(3) 0.063(4) -0.017(5)
F13 0.153(5) 0.161(6) 0.026(2) 0.023(3) -0.002(3) -0.066(5)
F14 0.085(4) 0.137(5) 0.093(4) 0.087(4) 0.005(3) 0.019(3)
F15 0.088(3) 0.077(3) 0.078(3) 0.040(3) 0.029(3) 0.040(3)
F16 0.072(3) 0.0399(19) 0.047(2) -0.0050(16) 0.0001(19) 0.0014(18)
F17 0.097(3) 0.062(3) 0.052(2) -0.017(2) 0.015(2) -0.038(2)
F18 0.065(3) 0.126(4) 0.049(2) -0.006(3) 0.015(2) -0.051(3)
F19 0.042(2) 0.122(4) 0.071(3) 0.023(3) 0.012(2) -0.004(2)
F20 0.052(2) 0.059(2) 0.075(3) 0.016(2) 0.013(2) 0.0075(19)
N1 0.045(3) 0.040(2) 0.020(2) 0.0008(18) -0.0051(19) 0.003(2)
N2 0.046(3) 0.031(2) 0.026(2) -0.0019(18) -0.0070(19) 0.001(2)
N3 0.044(3) 0.031(2) 0.024(2) 0.0008(17) -0.0043(19) 0.0003(19)
N4 0.044(3) 0.031(2) 0.021(2) -0.0014(17) -0.0040(18) 0.0075(19)
N5 0.058(3) 0.032(2) 0.030(2) 0.0038(19) 0.010(2) 0.003(2)
O1 0.094(5) 0.128(6) 0.051(3) 0.004(4) 0.014(3) -0.011(4)
O2 0.054(3) 0.066(3) 0.042(3) -0.006(2) -0.006(2) 0.006(2)
C1 0.043(3) 0.041(3) 0.021(2) 0.000(2) 0.002(2) 0.007(2)
C2 0.060(4) 0.053(3) 0.015(2) -0.007(2) -0.009(2) 0.020(3)
C3 0.040(3) 0.038(3) 0.025(3) -0.003(2) -0.002(2) 0.002(2)
C4 0.041(3) 0.035(3) 0.027(3) -0.002(2) -0.003(2) 0.003(2)
C5 0.043(3) 0.032(3) 0.024(2) 0.000(2) -0.002(2) 0.002(2)
C6 0.064(4) 0.042(3) 0.025(3) 0.002(2) -0.001(3) -0.001(3)
C7 0.051(4) 0.040(3) 0.044(3) 0.001(3) -0.009(3) -0.006(3)
C8 0.046(3) 0.028(2) 0.027(3) -0.001(2) -0.002(2) 0.000(2)
C9 0.049(3) 0.028(3) 0.025(3) 0.002(2) -0.005(2) 0.000(2)
C10 0.042(3) 0.034(3) 0.023(2) 0.000(2) -0.001(2) 0.002(2)
C11 0.051(3) 0.042(3) 0.026(3) 0.001(2) -0.009(2) -0.004(3)
C12 0.041(3) 0.042(3) 0.033(3) -0.003(2) -0.008(2) -0.007(2)
C13 0.041(3) 0.036(3) 0.027(3) -0.002(2) -0.001(2) 0.000(2)
C14 0.046(3) 0.032(3) 0.031(3) -0.002(2) -0.002(2) -0.002(2)
C15 0.049(3) 0.031(3) 0.025(3) -0.002(2) 0.003(2) 0.005(2)
C16 0.058(4) 0.040(3) 0.033(3) -0.003(2) 0.008(3) 0.007(3)
C17 0.057(4) 0.037(3) 0.037(3) -0.006(2) 0.003(3) 0.005(3)
C18 0.042(3) 0.033(3) 0.028(3) -0.001(2) 0.004(2) 0.006(2)
C19 0.050(3) 0.034(3) 0.024(2) -0.004(2) 0.002(2) 0.010(2)
C20 0.050(3) 0.036(3) 0.025(3) -0.003(2) 0.005(2) 0.005(2)
C21 0.060(4) 0.046(3) 0.023(3) -0.004(2) 0.006(3) 0.008(3)
C22 0.065(4) 0.042(3) 0.026(3) 0.004(2) 0.008(3) 0.001(3)
C23 0.069(4) 0.053(4) 0.028(3) -0.002(3) 0.020(3) -0.016(3)
C24 0.064(4) 0.046(3) 0.040(3) -0.008(3) 0.024(3) 0.002(3)
C25 0.055(4) 0.040(3) 0.037(3) -0.001(3) 0.010(3) 0.001(3)
C26 0.043(3) 0.033(3) 0.020(2) 0.001(2) -0.003(2) -0.001(2)
C27 0.045(3) 0.032(3) 0.025(2) 0.000(2) 0.010(2) 0.003(2)
C28 0.057(4) 0.029(3) 0.026(3) -0.006(2) 0.011(2) -0.010(2)
C29 0.050(3) 0.039(3) 0.028(3) -0.001(2) 0.003(2) -0.008(3)
C30 0.043(3) 0.043(3) 0.042(3) -0.001(3) 0.000(3) 0.006(3)
C31 0.052(4) 0.035(3) 0.031(3) -0.010(2) -0.003(3) 0.007(2)
C32 0.049(3) 0.040(3) 0.023(3) 0.001(2) -0.005(2) -0.010(3)
C33 0.071(5) 0.046(4) 0.035(3) -0.006(3) -0.003(3) -0.012(3)
C34 0.109(7) 0.082(6) 0.029(3) -0.014(4) 0.014(4) -0.030(5)
C35 0.086(6) 0.102(7) 0.026(3) 0.012(4) -0.001(4) -0.041(5)
C36 0.066(5) 0.091(6) 0.046(4) 0.038(4) -0.014(4) -0.019(4)
C37 0.047(4) 0.063(4) 0.040(3) 0.018(3) 0.001(3) 0.002(3)
C38 0.050(3) 0.046(3) 0.025(3) 0.001(2) 0.005(2) -0.006(3)
C39 0.057(4) 0.052(4) 0.027(3) -0.006(3) 0.002(3) -0.016(3)
C40 0.072(5) 0.064(4) 0.028(3) -0.006(3) 0.011(3) -0.024(4)
C41 0.064(5) 0.089(6) 0.029(3) -0.004(3) 0.010(3) -0.044(4)
C42 0.040(4) 0.091(6) 0.040(3) 0.014(4) 0.011(3) -0.002(3)
C43 0.053(4) 0.057(4) 0.035(3) 0.007(3) 0.007(3) -0.006(3)
C44 0.054(4) 0.057(4) 0.035(3) 0.004(3) 0.013(3) 0.010(3)
C45 0.068(5) 0.059(4) 0.053(4) 0.014(3) 0.026(4) 0.022(4)
C46 0.100(6) 0.040(4) 0.064(5) 0.003(3) 0.035(5) 0.017(4)
C47 0.090(6) 0.040(4) 0.076(5) -0.013(4) 0.015(5) 0.000(4)
C48 0.073(5) 0.033(3) 0.058(4) -0.005(3) 0.005(4) 0.000(3)
O3 0.113(7) 0.197(11) 0.272(14) 0.169(11) 0.067(8) 0.039(7)
C50 0.148(12) 0.082(7) 0.135(11) 0.033(7) -0.045(9) -0.039(8)
C49 0.151(12) 0.076(7) 0.137(11) -0.005(7) -0.030(9) 0.044(8)
C51 0.046(7) 0.046(7) 0.030(6) 0.018(5) 0.006(5) 0.012(5)
O4 0.31(3) 0.108(12) 0.030(6) -0.026(7) -0.053(10) 0.062(14)

loop_
_atom_type_symbol
_atom_type_description
_atom_type_scat_dispersion_real
_atom_type_scat_dispersion_imag
_atom_type_scat_source
C C 0.0033 0.0016 'International Tables Vol C Tables 4.2.6.8 and 6.1.1.4'
H H 0.0000 0.0000 'International Tables Vol C Tables 4.2.6.8 and 6.1.1.4'
F F 0.0171 0.0103 'International Tables Vol C Tables 4.2.6.8 and 6.1.1.4'
N N 0.0061 0.0033 'International Tables Vol C Tables 4.2.6.8 and 6.1.1.4'
O O 0.0106 0.0060 'International Tables Vol C Tables 4.2.6.8 and 6.1.1.4'
Zn Zn 0.2839 1.4301 'International Tables Vol C Tables 4.2.6.8 and 6.1.1.4'

loop_
_geom_angle_atom_site_label_1
_geom_angle_atom_site_label_2
_geom_angle_atom_site_label_3
_geom_angle
N3 Zn1 N1 159.06(19)
N3 Zn1 N4 89.27(18)
N1 Zn1 N4 86.59(18)
N3 Zn1 N2 89.74(18)
N1 Zn1 N2 87.52(18)
N4 Zn1 N2 160.83(17)
N3 Zn1 N5 98.47(19)
N1 Zn1 N5 102.46(19)
N4 Zn1 N5 100.73(18)
N2 Zn1 N5 98.36(19)
C3 N1 C1 107.6(4)
C3 N1 Zn1 125.3(4)
C1 N1 Zn1 127.1(4)
C5 N2 C8 108.3(5)
C5 N2 Zn1 126.7(4)
C8 N2 Zn1 124.5(4)
C10 N3 C13 107.1(4)
C10 N3 Zn1 125.7(4)
C13 N3 Zn1 125.5(4)
C18 N4 C15 106.9(5)
C18 N4 Zn1 128.4(4)
C15 N4 Zn1 123.7(3)
C44 N5 C48 117.4(6)
C44 N5 Zn1 122.2(4)
C48 N5 Zn1 120.0(4)
C3 O2 C2 104.3(5)
N1 C1 C19 128.0(5)
N1 C1 C2 109.4(5)
C19 C1 C2 122.5(5)
O1 C2 C1 142.9(8)
O1 C2 O2 112.0(6)
C1 C2 O2 105.0(5)
N1 C3 O2 113.7(5)
N1 C3 C4 129.5(5)
O2 C3 C4 116.8(5)
C3 C4 C5 124.3(5)
C3 C4 C26 117.0(5)
C5 C4 C26 118.5(5)
N2 C5 C4 124.9(5)
N2 C5 C6 111.7(5)
C4 C5 C6 123.4(5)
C7 C6 C5 104.9(5)
C7 C6 H6B 110.8
C5 C6 H6B 110.8
C7 C6 HBA 110.8
C5 C6 HBA 110.8
H6B C6 HBA 108.8
C6 C7 C8 103.0(5)
C6 C7 H7B 111.2
C8 C7 H7B 111.2
C6 C7 H7A 111.2
C8 C7 H7A 111.2
H7B C7 H7A 109.1
N2 C8 C9 124.9(5)
N2 C8 C7 112.0(5)
C9 C8 C7 123.2(5)
C8 C9 C10 126.6(5)
C8 C9 C32 117.1(5)
C10 C9 C32 116.3(5)
N3 C10 C9 126.0(5)
N3 C10 C11 110.0(5)
C9 C10 C11 124.0(5)
C12 C11 C10 105.9(5)
C12 C11 H11A 127.1
C10 C11 H11A 127.1
C11 C12 C13 108.0(5)
C11 C12 H12A 126.0
C13 C12 H12A 126.0
N3 C13 C14 125.5(5)
N3 C13 C12 109.0(5)
C14 C13 C12 125.4(5)
C13 C14 C15 126.7(5)
C13 C14 C38 117.3(5)
C15 C14 C38 116.0(5)
N4 C15 C14 124.9(5)
N4 C15 C16 110.6(5)
C14 C15 C16 124.5(6)
C17 C16 C15 105.8(6)
C17 C16 H16A 127.1
C15 C16 H16A 127.1
C16 C17 C18 105.5(6)
C16 C17 H17A 127.2
C18 C17 H17A 127.2
N4 C18 C19 124.5(5)
N4 C18 C17 111.1(5)
C19 C18 C17 124.4(5)
C1 C19 C18 124.3(5)
C1 C19 C20 119.0(5)
C18 C19 C20 116.8(5)
C25 C20 C21 116.1(5)
C25 C20 C19 121.6(5)
C21 C20 C19 122.3(5)
F1 C21 C22 117.6(5)
F1 C21 C20 118.9(5)
C22 C21 C20 123.5(6)
F2 C22 C21 121.4(6)
F2 C22 C23 119.8(5)
C21 C22 C23 118.8(6)
F3 C23 C24 120.1(6)
F3 C23 C22 120.0(6)
C24 C23 C22 119.9(5)
F4 C24 C23 120.4(6)
F4 C24 C25 119.9(6)
C23 C24 C25 119.7(6)
F5 C25 C20 120.2(5)
F5 C25 C24 117.9(6)
C20 C25 C24 121.9(6)
C31 C26 C27 116.9(5)
C31 C26 C4 122.0(5)
C27 C26 C4 120.7(5)
F6 C27 C28 118.9(5)
F6 C27 C26 119.5(5)
C28 C27 C26 121.7(5)
F7 C28 C29 119.4(5)
F7 C28 C27 120.6(5)
C29 C28 C27 120.0(5)
F8 C29 C28 120.1(5)
F8 C29 C30 120.0(6)
C28 C29 C30 119.9(5)
F9 C30 C31 121.4(5)
F9 C30 C29 119.6(6)
C31 C30 C29 119.0(6)
F10 C31 C26 119.7(5)
F10 C31 C30 117.9(5)
C26 C31 C30 122.4(5)
C33 C32 C37 117.0(6)
C33 C32 C9 121.2(6)
C37 C32 C9 121.8(6)
F11 C33 C34 118.4(7)
F11 C33 C32 119.6(6)
C34 C33 C32 122.0(7)
F12 C34 C33 120.2(9)
F12 C34 C35 120.0(7)
C33 C34 C35 119.8(8)
F13 C35 C36 120.6(9)
F13 C35 C34 119.6(9)
C36 C35 C34 119.9(7)
F14 C36 C35 119.4(7)
F14 C36 C37 121.3(9)
C35 C36 C37 119.3(8)
F15 C37 C36 117.3(7)
F15 C37 C32 120.8(6)
C36 C37 C32 121.9(8)
C43 C38 C39 116.4(6)
C43 C38 C14 123.1(6)
C39 C38 C14 120.5(6)
F16 C39 C40 118.4(6)
F16 C39 C38 119.9(6)
C40 C39 C38 121.8(7)
F17 C40 C41 120.7(7)
F17 C40 C39 119.4(7)
C41 C40 C39 119.8(7)
F18 C41 C40 119.9(8)
F18 C41 C42 119.2(8)
C40 C41 C42 120.8(6)
F19 C42 C41 121.1(7)
F19 C42 C43 120.4(8)
C41 C42 C43 118.5(7)
F20 C43 C38 120.0(6)
F20 C43 C42 117.4(6)
C38 C43 C42 122.6(7)
N5 C44 C45 122.2(7)
N5 C44 H44A 118.9
C45 C44 H44A 118.9
C46 C45 C44 120.1(7)
C46 C45 H45A 119.9
C44 C45 H45A 119.9
C45 C46 C47 118.1(7)
C45 C46 H46A 120.9
C47 C46 H46A 120.9
C46 C47 C48 119.2(8)
C46 C47 H47A 120.4
C48 C47 H47A 120.4
N5 C48 C47 123.0(7)
N5 C48 H48A 118.5
C47 C48 H48A 118.5
C49 O3 H3A 109.5
C49 C50 H50A 109.5
C49 C50 H50B 109.5
H50A C50 H50B 109.5
C49 C50 H50C 109.5
H50A C50 H50C 109.5
H50B C50 H50C 109.5
C50 C49 O3 138.3(11)
C50 C49 H49A 102.5
O3 C49 H49A 102.5
C50 C49 H49B 102.5
O3 C49 H49B 102.5
H49A C49 H49B 104.9
O4 C51 H51A 109.5
O4 C51 H51B 109.5
H51A C51 H51B 109.5
O4 C51 H51C 109.5
H51A C51 H51C 109.5
H51B C51 H51C 109.5
C51 O4 H4 109.5

loop_
_geom_bond_atom_site_label_1
_geom_bond_atom_site_label_2
_geom_bond_distance
Zn1 N3 2.024(4)
Zn1 N1 2.075(4)
Zn1 N4 2.100(5)
Zn1 N2 2.121(5)
Zn1 N5 2.128(5)
F1 C21 1.348(7)
F2 C22 1.331(7)
F3 C23 1.334(7)
F4 C24 1.342(7)
F5 C25 1.339(7)
F6 C27 1.338(6)
F7 C28 1.341(6)
F8 C29 1.331(7)
F9 C30 1.332(7)
F10 C31 1.344(6)
F11 C33 1.342(8)
F12 C34 1.346(11)
F13 C35 1.341(8)
F14 C36 1.333(10)
F15 C37 1.329(9)
F16 C39 1.331(8)
F17 C40 1.346(8)
F18 C41 1.345(8)
F19 C42 1.335(9)
F20 C43 1.342(8)
N1 C3 1.332(8)
N1 C1 1.365(7)
N2 C5 1.348(7)
N2 C8 1.360(7)
N3 C10 1.363(7)
N3 C13 1.377(7)
N4 C18 1.360(7)
N4 C15 1.364(7)
N5 C44 1.328(8)
N5 C48 1.332(8)
O1 C2 1.161(8)
O2 C3 1.379(7)
O2 C2 1.464(9)
C1 C19 1.369(9)
C1 C2 1.434(8)
C3 C4 1.386(8)
C4 C5 1.402(7)
C4 C26 1.494(8)
C5 C6 1.486(8)
C6 C7 1.474(8)
C6 H6B 0.9700
C6 HBA 0.9700
C7 C8 1.499(9)
C7 H7B 0.9700
C7 H7A 0.9700
C8 C9 1.399(8)
C9 C10 1.414(8)
C9 C32 1.497(7)
C10 C11 1.449(8)
C11 C12 1.366(9)
C11 H11A 0.9300
C12 C13 1.434(8)
C12 H12A 0.9300
C13 C14 1.385(8)
C14 C15 1.401(7)
C14 C38 1.494(8)
C15 C16 1.448(9)
C16 C17 1.408(9)
C16 H16A 0.9300
C17 C18 1.445(9)
C17 H17A 0.9300
C18 C19 1.418(8)
C19 C20 1.492(7)
C20 C25 1.373(8)
C20 C21 1.385(8)
C21 C22 1.364(8)
C22 C23 1.386(9)
C23 C24 1.363(10)
C24 C25 1.397(9)
C26 C31 1.370(8)
C26 C27 1.389(7)
C27 C28 1.377(8)
C28 C29 1.361(9)
C29 C30 1.383(8)
C30 C31 1.382(9)
C32 C33 1.370(10)
C32 C37 1.383(9)
C33 C34 1.362(10)
C34 C35 1.384(14)
C35 C36 1.354(14)
C36 C37 1.382(10)
C38 C43 1.378(9)
C38 C39 1.392(9)
C39 C40 1.382(9)
C40 C41 1.354(12)
C41 C42 1.373(12)
C42 C43 1.389(10)
C44 C45 1.379(10)
C44 H44A 0.9300
C45 C46 1.360(12)
C45 H45A 0.9300
C46 C47 1.361(12)
C46 H46A 0.9300
C47 C48 1.381(10)
C47 H47A 0.9300
C48 H48A 0.9300
O3 C49 1.554(15)
O3 H3A 0.8200
C50 C49 1.394(17)
C50 H50A 0.9600
C50 H50B 0.9600
C50 H50C 0.9600
C49 H49A 0.9700
C49 H49B 0.9700
C51 O4 1.38(2)
C51 H51A 0.9600
C51 H51B 0.9600
C51 H51C 0.9600
O4 H4 0.8200
